data_6000197
loop_
_publ_author_name
'Dinnebier, Robert E.'
'Dollase, Wayne A.'
'Helluy, Xavier'
'K\"ummerlen, J\"org'
'Sebald, Angelika'
'Schmidt, Martin U.'
'Pagola, Silvina'
'Stephens, Peter W.'
'van Smaalen, Sander'

_publ_section_title
;
 Order--disorder phenomena determined by high-resolution powder
 diffraction: the structures of tetrakis(trimethylsilyl)methane
 C[Si(CH~3~)~3~]~4~ and tetrakis(trimethylsilyl)silane
 Si[Si(CH~3~)~3~]~4~
;
_journal_issue 6
_journal_name_full 'Acta Crystallographica Section B'
_journal_page_first 1014
_journal_page_last 1029
_journal_paper_doi 10.1107/S0108768199006126
_journal_volume 55
_journal_year 1999
_chemical_formula_iupac C(Si(CH3)3)4
_chemical_formula_sum 'C13 H36 Si4'
_chemical_formula_weight 304.79
_space_group_name_H-M_alt 'P a -3'
_symmetry_cell_setting cubic
_symmetry_space_group_name_Hall '-P 2ac 2ab 3'
_symmetry_space_group_name_H-M 'P a -3'
_cell_angle_alpha 90.0
_cell_angle_beta 90.0
_cell_angle_gamma 90.0
_cell_formula_units_Z 4
_cell_length_a 12.78760(10)
_cell_length_b 12.78760(10)
_cell_length_c 12.78760(10)
_cell_measurement_temperature 260
_cell_volume 2091.06(3)
_diffrn_ambient_temperature 260
_diffrn_radiation_type synchrotron
_diffrn_radiation_wavelength .82488(2)
_exptl_crystal_density_diffrn .968
_cod_data_source_file se0261.cif
_cod_data_source_block TC260
_cod_original_cell_volume 2091.00(10)
_cod_database_code 6000197

loop_
_atom_site_label
_atom_site_fract_x
_atom_site_fract_y
_atom_site_fract_z
_atom_site_U_iso_or_equiv
_atom_site_occupancy
C(0) .0 .0 .0 .265(19) 1.0
Si(1) .0847(3) .0847(3) .0847(3) .317(8) .5
Si(2) .0352(10) -.1415(6) -.0073(17) .317(8) .5
C(11) .2172(7) .0166(13) .1032(14) .174(3) .75
C(21) .113(2) -.1878(15) .1119(18) 174(3) .75
C(22) -.0370(13) -.2667(7) -.0511(11) 174(3) .75
C(23) .1467(17) -.1474(14) -.107(2) 174(3) .75
